data_4118613
loop_
_publ_author_name
'Henrik Teller'
'Matthieu Corbet'
'Luca Mantilli'
'Gopinadhanpillai Gopakumar'
'Richard Goddard'
'Walter Thiel'
'Alois F\"urstner'

_publ_section_title
;
 One-Point Binding Ligands for Asymmetric Gold Catalysis: Phosphoramidites
 with a TADDOL-Related but Acyclic Backbone
;
_journal_name_full 'Journal of the American Chemical Society'
_journal_page_first 15331
_journal_page_last 15342
_journal_paper_doi 10.1021/ja303641p
_journal_volume 134
_journal_year 2012
_chemical_absolute_configuration ad
_chemical_compound_source dichloromethane/heptane
_chemical_formula_moiety 'C27 H23 Br O2'
_chemical_formula_sum 'C27 H23 Br O2'
_chemical_formula_weight 459.36
_chemical_name_systematic
;
 23p
;
_space_group_IT_number 4
_symmetry_cell_setting monoclinic
_symmetry_Int_Tables_number 4
_symmetry_space_group_name_Hall 'P 2yb'
_symmetry_space_group_name_H-M 'P 1 21 1'
_atom_sites_solution_hydrogens geom
_atom_sites_solution_primary direct
_atom_sites_solution_secondary difmap
_audit_block_code TLL-TB-274-01
_audit_creation_date 2012-04-13
_cell_angle_alpha 90.00
_cell_angle_beta 101.470(1)
_cell_angle_gamma 90.00
_cell_formula_units_Z 2
_cell_length_a 8.2326(2)
_cell_length_b 9.9596(3)
_cell_length_c 12.9633(4)
_cell_measurement_reflns_used 9951
_cell_measurement_temperature 100
_cell_measurement_theta_max 66.0969
_cell_measurement_theta_min 3.4789
_cell_volume 1041.68(5)
_computing_cell_refinement 'SAINT software (Bruker AXS, 2004)'
_computing_data_collection 'PROTEUM2 (Bruker AXS, 2008)'
_computing_data_reduction 'SAINT software (Bruker AXS, 2004)'
_computing_molecular_graphics 'DIAMOND (Crystal Impact GbR, 2005)'
_computing_structure_refinement 'SHELXL-97 (G. M. Sheldrick, 2008)'
_computing_structure_solution 'SHELXS-97 (G. M. Sheldrick, 2008)'
_diffrn_ambient_temperature 100
_diffrn_detector_area_resol_mean 66.67
_diffrn_measured_fraction_theta_full 0.994
_diffrn_measured_fraction_theta_max 0.994
_diffrn_measurement_device_type 'Bruker AXS X8 Proteum'
_diffrn_measurement_method 'CCD \f- and \w-scans'
_diffrn_radiation_monochromator 'focusing multilayer optic'
_diffrn_radiation_source '0.2 x 2mm^2^ focus rotating anode'
_diffrn_radiation_type Cu-K\a
_diffrn_radiation_wavelength 1.54178
_diffrn_reflns_av_R_equivalents 0.0486
_diffrn_reflns_av_sigmaI/netI 0.0343
_diffrn_reflns_limit_h_max 9
_diffrn_reflns_limit_h_min -9
_diffrn_reflns_limit_k_max 10
_diffrn_reflns_limit_k_min -11
_diffrn_reflns_limit_l_max 15
_diffrn_reflns_limit_l_min -15
_diffrn_reflns_number 29097
_diffrn_reflns_theta_full 66.73
_diffrn_reflns_theta_max 66.73
_diffrn_reflns_theta_min 3.48
_exptl_absorpt_coefficient_mu 2.851
_exptl_absorpt_correction_T_max 0.90912
_exptl_absorpt_correction_T_min 0.53854
_exptl_absorpt_correction_type gaussian
_exptl_absorpt_process_details 'SADABS (Bruker AXS, 2008)'
_exptl_crystal_colour colourless
_exptl_crystal_density_diffrn 1.465
_exptl_crystal_description needle
_exptl_crystal_F_000 472
_exptl_crystal_size_max 0.41
_exptl_crystal_size_mid 0.05
_exptl_crystal_size_min 0.04
_refine_diff_density_max 0.358
_refine_diff_density_min -0.316
_refine_diff_density_rms 0.046
_refine_ls_abs_structure_details 'Flack H D (1983), Acta Cryst. A39, 876-881'
_refine_ls_abs_structure_Flack -0.030(13)
_refine_ls_extinction_method none
_refine_ls_goodness_of_fit_ref 1.095
_refine_ls_hydrogen_treatment constr
_refine_ls_matrix_type full
_refine_ls_number_parameters 271
_refine_ls_number_reflns 3391
_refine_ls_number_restraints 1
_refine_ls_restrained_S_all 1.095
_refine_ls_R_factor_all 0.0297
_refine_ls_R_factor_gt 0.0286
_refine_ls_shift/su_max 0.001
_refine_ls_shift/su_mean 0.000
_refine_ls_structure_factor_coef Fsqd
_refine_ls_weighting_details 'calc w=1/[\s^2^(Fo^2^)+(0.0471P)^2^+0.0379P] where P=(Fo^2^+2Fc^2^)/3'
_refine_ls_weighting_scheme calc
_refine_ls_wR_factor_gt 0.0696
_refine_ls_wR_factor_ref 0.0701
_reflns_number_gt 3267
_reflns_number_total 3391
_reflns_threshold_expression >2sigma(I)
_cod_data_source_file ja303641p_si_005.cif
_cod_data_source_block 7061
_cod_original_sg_symbol_Hall 'Pp 2yb'
_cod_original_sg_symbol_H-M 'P 21'
_cod_database_code 4118613

loop_
_symmetry_equiv_pos_as_xyz
'x, y, z'
'-x, y+1/2, -z'

loop_
_atom_site_label
_atom_site_type_symbol
_atom_site_fract_x
_atom_site_fract_y
_atom_site_fract_z
_atom_site_U_iso_or_equiv
_atom_site_adp_type
_atom_site_occupancy
_atom_site_symmetry_multiplicity
_atom_site_calc_flag
_atom_site_refinement_flags
C1 C 0.0695(3) 0.9752(3) 0.3884(2) 0.0154(5) Uani 1 1 d .
C2 C 0.2020(3) 0.9884(3) 0.3224(2) 0.0137(5) Uani 1 1 d .
C3 C 0.1008(3) 1.1095(3) 0.3362(2) 0.0141(5) Uani 1 1 d .
H3 H 0.0147 1.1319 0.2726 0.017 Uiso 1 1 calc R
C4 C 0.1832(3) 1.2315(3) 0.3936(2) 0.0183(5) Uani 1 1 d .
H4A H 0.1147 1.2640 0.4432 0.022 Uiso 1 1 calc R
H4B H 0.1876 1.3038 0.3419 0.022 Uiso 1 1 calc R
C5 C 0.3604(3) 1.2037(3) 0.4554(2) 0.0191(5) Uani 1 1 d .
H5A H 0.4218 1.2893 0.4703 0.023 Uiso 1 1 calc R
H5B H 0.3557 1.1599 0.5233 0.023 Uiso 1 1 calc R
C6 C 0.4477(3) 1.1133(3) 0.3902(2) 0.0187(5) Uani 1 1 d .
H6A H 0.4454 1.1550 0.3206 0.022 Uiso 1 1 calc R
H6B H 0.5650 1.1023 0.4257 0.022 Uiso 1 1 calc R
C7 C -0.0809(3) 0.9021(3) 0.33251(19) 0.0153(5) Uani 1 1 d .
H7 H -0.1590 0.8695 0.3714 0.018 Uiso 1 1 calc R
C8 C -0.1069(2) 0.8821(4) 0.22980(17) 0.0171(4) Uani 1 1 d .
H8 H -0.2043 0.8352 0.1977 0.021 Uiso 1 1 calc R
C9 C 0.1751(3) 0.9194(3) 0.2146(2) 0.0137(5) Uani 1 1 d .
C10 C 0.1094(3) 0.9598(3) 0.5053(2) 0.0135(5) Uani 1 1 d .
C11 C 0.0368(3) 1.0439(3) 0.5694(2) 0.0169(5) Uani 1 1 d .
H11 H -0.0308 1.1163 0.5383 0.020 Uiso 1 1 calc R
C12 C 0.0611(3) 1.0243(3) 0.6774(2) 0.0177(5) Uani 1 1 d .
H12 H 0.0110 1.0824 0.7201 0.021 Uiso 1 1 calc R
C13 C 0.1598(3) 0.9183(3) 0.7215(2) 0.0159(6) Uani 1 1 d .
C14 C 0.2364(3) 0.8343(3) 0.6614(2) 0.0168(5) Uani 1 1 d .
H14 H 0.3056 0.7633 0.6932 0.020 Uiso 1 1 calc R
C15 C 0.2106(3) 0.8556(2) 0.5532(2) 0.0151(6) Uani 1 1 d .
H15 H 0.2628 0.7981 0.5112 0.018 Uiso 1 1 calc R
C16 C 0.2628(3) 1.0038(3) 0.1443(2) 0.0149(5) Uani 1 1 d .
C17 C 0.4291(3) 0.9775(3) 0.1401(2) 0.0194(6) Uani 1 1 d .
H17 H 0.4838 0.9019 0.1759 0.023 Uiso 1 1 calc R
C18 C 0.5132(3) 1.0617(3) 0.0838(2) 0.0234(6) Uani 1 1 d .
H18 H 0.6258 1.0436 0.0818 0.028 Uiso 1 1 calc R
C19 C 0.4356(4) 1.1717(3) 0.0305(2) 0.0231(6) Uani 1 1 d .
H19 H 0.4939 1.2285 -0.0084 0.028 Uiso 1 1 calc R
C20 C 0.2717(3) 1.1980(3) 0.0345(2) 0.0207(6) Uani 1 1 d .
H20 H 0.2172 1.2732 -0.0022 0.025 Uiso 1 1 calc R
C21 C 0.1861(3) 1.1150(3) 0.0921(2) 0.0176(6) Uani 1 1 d .
H21 H 0.0744 1.1350 0.0955 0.021 Uiso 1 1 calc R
C22 C 0.2265(3) 0.7714(3) 0.2151(2) 0.0141(5) Uani 1 1 d .
C23 C 0.1697(3) 0.6975(3) 0.1242(2) 0.0173(6) Uani 1 1 d .
H23 H 0.0986 0.7392 0.0664 0.021 Uiso 1 1 calc R
C24 C 0.2146(3) 0.5638(3) 0.1160(2) 0.0207(6) Uani 1 1 d .
H24 H 0.1724 0.5145 0.0537 0.025 Uiso 1 1 calc R
C25 C 0.3208(4) 0.5029(3) 0.1989(2) 0.0242(6) Uani 1 1 d .
H25 H 0.3536 0.4122 0.1933 0.029 Uiso 1 1 calc R
C26 C 0.3787(3) 0.5751(3) 0.2897(2) 0.0240(6) Uani 1 1 d .
H26 H 0.4507 0.5331 0.3470 0.029 Uiso 1 1 calc R
C27 C 0.3330(3) 0.7083(3) 0.2984(2) 0.0195(6) Uani 1 1 d .
H27 H 0.3745 0.7567 0.3613 0.023 Uiso 1 1 calc R
Br1 Br 0.18879(3) 0.88639(3) 0.868674(17) 0.02347(9) Uani 1 1 d .
O1 O 0.3693(2) 0.98434(18) 0.37605(14) 0.0151(4) Uani 1 1 d .
O2 O -0.0010(2) 0.92518(17) 0.16622(14) 0.0161(4) Uani 1 1 d .

loop_
_atom_site_aniso_label
_atom_site_aniso_U_11
_atom_site_aniso_U_22
_atom_site_aniso_U_33
_atom_site_aniso_U_23
_atom_site_aniso_U_13
_atom_site_aniso_U_12
C1 0.0144(11) 0.0163(13) 0.0165(14) 0.0012(10) 0.0057(10) 0.0003(10)
C2 0.0133(11) 0.0151(12) 0.0138(13) 0.0001(10) 0.0053(9) 0.0002(10)
C3 0.0145(11) 0.0150(13) 0.0139(13) 0.0020(10) 0.0057(9) 0.0006(10)
C4 0.0215(13) 0.0144(13) 0.0198(14) -0.0013(11) 0.0064(10) -0.0010(10)
C5 0.0199(12) 0.0166(13) 0.0198(14) -0.0022(11) 0.0017(10) -0.0028(11)
C6 0.0165(12) 0.0174(13) 0.0222(14) -0.0003(10) 0.0036(10) -0.0039(10)
C7 0.0143(9) 0.0146(14) 0.0176(12) 0.0004(11) 0.0048(8) -0.0009(11)
C8 0.0138(9) 0.0193(11) 0.0186(12) -0.0008(15) 0.0039(8) -0.0018(14)
C9 0.0136(10) 0.0161(15) 0.0110(12) 0.0000(9) 0.0016(8) 0.0004(9)
C10 0.0127(11) 0.0150(13) 0.0135(13) -0.0003(10) 0.0037(9) -0.0024(10)
C11 0.0200(12) 0.0125(13) 0.0190(14) 0.0018(11) 0.0063(10) 0.0028(10)
C12 0.0211(12) 0.0152(12) 0.0186(14) -0.0030(10) 0.0088(10) 0.0006(10)
C13 0.0178(11) 0.0187(16) 0.0110(12) -0.0010(9) 0.0027(9) -0.0049(9)
C14 0.0151(11) 0.0184(12) 0.0171(13) 0.0025(10) 0.0037(10) 0.0017(10)
C15 0.0168(10) 0.0123(16) 0.0184(13) -0.0017(9) 0.0088(9) 0.0002(10)
C16 0.0196(12) 0.0129(13) 0.0131(14) -0.0037(10) 0.0055(10) 0.0001(10)
C17 0.0204(13) 0.0201(14) 0.0192(14) 0.0022(11) 0.0075(10) 0.0017(11)
C18 0.0185(12) 0.0286(16) 0.0248(15) 0.0017(12) 0.0082(11) -0.0020(11)
C19 0.0287(14) 0.0227(14) 0.0193(14) 0.0024(11) 0.0082(11) -0.0056(12)
C20 0.0306(14) 0.0164(13) 0.0147(14) 0.0004(10) 0.0038(11) -0.0008(11)
C21 0.0226(13) 0.0174(15) 0.0137(14) 0.0015(11) 0.0056(10) 0.0003(11)
C22 0.0149(12) 0.0144(14) 0.0146(14) -0.0005(10) 0.0072(10) -0.0007(10)
C23 0.0217(13) 0.0168(14) 0.0148(14) 0.0006(11) 0.0070(11) -0.0030(11)
C24 0.0253(13) 0.0190(15) 0.0191(14) -0.0065(11) 0.0077(11) -0.0041(11)
C25 0.0301(15) 0.0172(14) 0.0275(17) 0.0001(11) 0.0107(12) 0.0035(11)
C26 0.0256(14) 0.0205(15) 0.0245(16) 0.0008(12) 0.0014(11) 0.0060(11)
C27 0.0226(13) 0.0194(14) 0.0159(14) -0.0024(11) 0.0019(10) 0.0006(11)
Br1 0.02915(14) 0.02902(15) 0.01261(14) 0.00079(13) 0.00504(9) 0.00434(14)
O1 0.0121(8) 0.0155(9) 0.0174(10) -0.0007(7) 0.0021(7) -0.0007(7)
O2 0.0144(8) 0.0202(10) 0.0136(9) 0.0011(6) 0.0026(6) 0.0011(6)

loop_
_atom_type_symbol
_atom_type_description
_atom_type_scat_dispersion_real
_atom_type_scat_dispersion_imag
_atom_type_scat_source
C C 0.0181 0.0091 'International Tables Vol C Tables 4.2.6.8 and 6.1.1.4'
H H 0.0000 0.0000 'International Tables Vol C Tables 4.2.6.8 and 6.1.1.4'
Br Br -0.6763 1.2805 'International Tables Vol C Tables 4.2.6.8 and 6.1.1.4'
O O 0.0492 0.0322 'International Tables Vol C Tables 4.2.6.8 and 6.1.1.4'

loop_
_exptl_crystal_face_index_h
_exptl_crystal_face_index_k
_exptl_crystal_face_index_l
_exptl_crystal_face_perp_dist
1.00 0.00 1.00 0.0250
-1.00 0.00 -1.00 0.0250
0.00 -1.00 0.00 0.2100
0.00 1.00 0.00 0.2000
0.00 0.00 -1.00 0.0200
0.00 0.00 1.00 0.0200

loop_
_geom_angle_atom_site_label_1
_geom_angle_atom_site_label_2
_geom_angle_atom_site_label_3
_geom_angle
_geom_angle_publ_flag
C10 C1 C7 115.9(2) y
C10 C1 C2 122.8(2) y
C7 C1 C2 112.8(2) y
C10 C1 C3 120.7(2) y
C7 C1 C3 113.9(2) y
C2 C1 C3 58.51(16) y
O1 C2 C3 118.3(2) y
O1 C2 C1 117.3(2) y
C3 C2 C1 61.55(16) y
O1 C2 C9 112.66(19) y
C3 C2 C9 119.2(2) y
C1 C2 C9 119.0(2) y
C2 C3 C4 120.0(2) y
C2 C3 C1 59.95(16) y
C4 C3 C1 125.3(2) y
C3 C4 C5 113.4(2) y
C6 C5 C4 108.8(2) y
O1 C6 C5 110.7(2) y
C8 C7 C1 121.0(2) y
C7 C8 O2 124.0(2) y
O2 C9 C16 105.61(19) y
O2 C9 C22 106.82(19) y
C16 C9 C22 111.7(2) y
O2 C9 C2 108.93(19) y
C16 C9 C2 107.4(2) y
C22 C9 C2 115.9(2) y
C11 C10 C15 118.0(2) y
C11 C10 C1 120.6(2) y
C15 C10 C1 121.3(2) y
C12 C11 C10 121.6(2) y
C13 C12 C11 118.6(2) y
C14 C13 C12 121.7(2) y
C14 C13 Br1 119.03(19) y
C12 C13 Br1 119.24(19) y
C13 C14 C15 118.8(2) y
C14 C15 C10 121.3(2) y
C21 C16 C17 118.9(3) y
C21 C16 C9 120.6(2) y
C17 C16 C9 120.1(2) y
C18 C17 C16 120.1(3) y
C19 C18 C17 120.9(3) y
C18 C19 C20 119.2(3) y
C19 C20 C21 120.4(3) y
C16 C21 C20 120.4(3) y
C23 C22 C27 118.1(3) y
C23 C22 C9 117.4(2) y
C27 C22 C9 124.5(2) y
C22 C23 C24 121.5(3) y
C25 C24 C23 119.8(3) y
C26 C25 C24 119.4(3) y
C25 C26 C27 120.9(3) y
C26 C27 C22 120.3(3) y
C2 O1 C6 114.04(19) y
C8 O2 C9 114.92(18) y

loop_
_geom_bond_atom_site_label_1
_geom_bond_atom_site_label_2
_geom_bond_distance
_geom_bond_publ_flag
C1 C10 1.493(4) y
C1 C7 1.493(4) y
C1 C2 1.520(3) y
C1 C3 1.544(4) y
C2 O1 1.414(3) y
C2 C3 1.497(4) y
C2 C9 1.534(4) y
C3 C4 1.513(4) y
C4 C5 1.543(4) y
C5 C6 1.512(4) y
C6 O1 1.432(3) y
C7 C8 1.321(3) y
C8 O2 1.382(3) y
C9 O2 1.461(3) y
C9 C16 1.523(4) y
C9 C22 1.533(4) y
C10 C11 1.395(4) y
C10 C15 1.397(3) y
C11 C12 1.389(4) y
C12 C13 1.384(4) y
C13 C14 1.379(4) y
C13 Br1 1.902(2) y
C14 C15 1.392(4) y
C16 C21 1.383(4) y
C16 C17 1.405(4) y
C17 C18 1.383(4) y
C18 C19 1.382(4) y
C19 C20 1.385(4) y
C20 C21 1.395(4) y
C22 C23 1.389(4) y
C22 C27 1.398(4) y
C23 C24 1.392(4) y
C24 C25 1.383(4) y
C25 C26 1.381(4) y
C26 C27 1.390(4) y
